data_7111657
loop_
_publ_author_name
'Conrad, Eamonn'
'Burford, Neil'
'McDonald, Robert'
'Ferguson, Michael J.'

_publ_section_title
;
 Bismuthenium-pnictonium dications [R&#x2032;BiPnR3]2+ (Pn = As, Sb)
 containing carbenoid bismuth centers and rare Bi--Sb bonds
;
_journal_issue 25
_journal_name_full 'Chemical Communications'
_journal_page_first 4598
_journal_page_last 4600
_journal_paper_doi 10.1039/c0cc00111b
_journal_volume 46
_journal_year 2010
_chemical_formula_moiety 'C18 H15 Al2 Bi Cl9 Sb, C6 H6'
_chemical_formula_sum 'C24 H21 Al2 Bi Cl9 Sb'
_chemical_formula_weight 1013.15
_chemical_name_systematic
;
?
;
_space_group_IT_number 1
_symmetry_cell_setting triclinic
_symmetry_space_group_name_Hall 'P 1'
_symmetry_space_group_name_H-M 'P 1'
_atom_sites_solution_hydrogens geom
_atom_sites_solution_primary direct
_atom_sites_solution_secondary difmap
_audit_creation_method SHELXL-97
_cell_angle_alpha 112.0241(5)
_cell_angle_beta 106.9854(5)
_cell_angle_gamma 101.5107(5)
_cell_formula_units_Z 1
_cell_length_a 8.9027(4)
_cell_length_b 10.6863(5)
_cell_length_c 10.7459(5)
_cell_measurement_reflns_used 9949
_cell_measurement_temperature 173(2)
_cell_measurement_theta_max 27.49
_cell_measurement_theta_min 2.23
_cell_volume 849.52(7)
_computing_cell_refinement 'Bruker SAINT'
_computing_data_collection 'Bruker APEX2'
_computing_data_reduction 'Bruker SAINT'
_computing_molecular_graphics 'Bruker SHELXTL'
_computing_publication_material 'Bruker SHELXTL'
_computing_structure_refinement 'SHELXL-97 (Sheldrick, 2008)'
_computing_structure_solution 'DIRDIF-2008 (Beurskens et al., 2008)'
_diffrn_ambient_temperature 173(2)
_diffrn_measured_fraction_theta_full 0.995
_diffrn_measured_fraction_theta_max 0.995
_diffrn_measurement_device_type 'Bruker APEX-II CCD'
_diffrn_measurement_method '\w scans'
_diffrn_radiation_monochromator graphite
_diffrn_radiation_source 'fine-focus sealed tube'
_diffrn_radiation_type MoK\a
_diffrn_radiation_wavelength 0.71073
_diffrn_reflns_av_R_equivalents 0.0000
_diffrn_reflns_av_sigmaI/netI 0.0189
_diffrn_reflns_limit_h_max 11
_diffrn_reflns_limit_h_min -11
_diffrn_reflns_limit_k_max 13
_diffrn_reflns_limit_k_min -13
_diffrn_reflns_limit_l_max 13
_diffrn_reflns_limit_l_min -13
_diffrn_reflns_number 7690
_diffrn_reflns_theta_full 27.49
_diffrn_reflns_theta_max 27.49
_diffrn_reflns_theta_min 2.19
_exptl_absorpt_coefficient_mu 6.741
_exptl_absorpt_correction_T_max 0.2605
_exptl_absorpt_correction_T_min 0.1526
_exptl_absorpt_correction_type integration
_exptl_absorpt_process_details 'SADABS (Sheldrick, 2008)'
_exptl_crystal_colour orange
_exptl_crystal_density_diffrn 1.980
_exptl_crystal_density_method 'not measured'
_exptl_crystal_description prism
_exptl_crystal_F_000 478
_exptl_crystal_size_max 0.45
_exptl_crystal_size_mid 0.36
_exptl_crystal_size_min 0.27
_refine_diff_density_max 0.579
_refine_diff_density_min -0.748
_refine_diff_density_rms 0.074
_refine_ls_abs_structure_details 'Flack H D (1983), Acta Cryst. A39, 876-881'
_refine_ls_extinction_method none
_refine_ls_goodness_of_fit_ref 1.021
_refine_ls_hydrogen_treatment constr
_refine_ls_matrix_type full
_refine_ls_number_parameters 334
_refine_ls_number_reflns 7690
_refine_ls_number_restraints 3
_refine_ls_restrained_S_all 1.021
_refine_ls_R_factor_all 0.0189
_refine_ls_R_factor_gt 0.0188
_refine_ls_shift/su_max 0.002
_refine_ls_shift/su_mean 0.000
_refine_ls_structure_factor_coef Fsqd
_refine_ls_weighting_details 'calc w=1/[\s^2^(Fo^2^)+(0.0344P)^2^+0.3800P] where P=(Fo^2^+2Fc^2^)/3'
_refine_ls_weighting_scheme calc
_refine_ls_wR_factor_gt 0.0487
_refine_ls_wR_factor_ref 0.0488
_reflns_number_gt 7645
_reflns_number_total 7690
_reflns_threshold_expression I>2\s(I)
_cod_data_source_file C0CC00111Bsup1.cif
_cod_data_source_block dal0932
_cod_depositor_comments
;
The following automatic conversions were performed:

'_symmetry_cell_setting' value 'Triclinic' changed to 'triclinic'
according to /home/saulius/struct/CIF-dictionaries/cif_core.dic
dictionary named 'cif_core.dic' version 2.4.2 from 2011-04-26.

Automatic conversion script
Id: cif_fix_values 1891 2012-01-12 08:04:46Z andrius 
;
_cod_original_sg_symbol_H-M P1
_cod_database_code 7111657

loop_
_symmetry_equiv_pos_as_xyz
'x, y, z'

loop_
_atom_site_label
_atom_site_type_symbol
_atom_site_fract_x
_atom_site_fract_y
_atom_site_fract_z
_atom_site_U_iso_or_equiv
_atom_site_adp_type
_atom_site_occupancy
_atom_site_symmetry_multiplicity
_atom_site_calc_flag
_atom_site_refinement_flags
Bi Bi 0.1000 0.1000 0.3000 0.02343(4) Uani 1 1 d .
Sb Sb 0.05935(3) 0.13218(2) 0.57390(2) 0.02164(5) Uani 1 1 d .
Cl1 Cl 0.34982(12) 0.04380(12) 0.39492(11) 0.0371(2) Uani 1 1 d .
Cl2 Cl -0.06698(12) -0.19654(10) 0.18398(10) 0.03063(18) Uani 1 1 d .
Cl3 Cl -0.31665(13) 0.00168(11) 0.20320(14) 0.0453(3) Uani 1 1 d .
Cl4 Cl -0.47949(17) -0.35840(15) 0.13702(15) 0.0587(3) Uani 1 1 d .
Cl5 Cl -0.40357(16) -0.28337(15) -0.13466(12) 0.0519(3) Uani 1 1 d .
Cl6 Cl 0.31442(12) 0.38960(10) 0.48210(12) 0.0344(2) Uani 1 1 d .
Cl7 Cl -0.09139(12) 0.34171(11) 0.31218(12) 0.0380(2) Uani 1 1 d .
Cl8 Cl 0.16806(16) 0.65536(12) 0.64946(14) 0.0489(3) Uani 1 1 d .
Cl9 Cl 0.20756(16) 0.61202(16) 0.32087(17) 0.0581(3) Uani 1 1 d .
Al1 Al -0.33359(15) -0.21668(13) 0.09111(13) 0.0308(2) Uani 1 1 d .
Al2 Al 0.14611(15) 0.51124(13) 0.44203(14) 0.0338(3) Uani 1 1 d .
C11 C -0.0069(5) 0.3099(4) 0.6790(4) 0.0277(7) Uani 1 1 d .
C12 C 0.0957(6) 0.4109(4) 0.8233(4) 0.0359(8) Uani 1 1 d .
H12 H 0.1986 0.4034 0.8725 0.043 Uiso 1 1 calc R
C13 C 0.0472(7) 0.5220(5) 0.8945(5) 0.0451(11) Uani 1 1 d .
H13 H 0.1167 0.5914 0.9933 0.054 Uiso 1 1 calc R
C14 C -0.1023(7) 0.5327(5) 0.8226(6) 0.0463(11) Uani 1 1 d .
H14 H -0.1348 0.6098 0.8722 0.056 Uiso 1 1 calc R
C15 C -0.2050(6) 0.4323(5) 0.6792(5) 0.0413(10) Uani 1 1 d .
H15 H -0.3076 0.4405 0.6308 0.050 Uiso 1 1 calc R
C16 C -0.1585(5) 0.3191(4) 0.6055(5) 0.0326(8) Uani 1 1 d .
H16 H -0.2286 0.2494 0.5070 0.039 Uiso 1 1 calc R
C21 C -0.1212(4) -0.0468(4) 0.5482(4) 0.0260(7) Uani 1 1 d .
C22 C -0.2596(5) -0.0296(4) 0.5785(4) 0.0329(8) Uani 1 1 d .
H22 H -0.2753 0.0607 0.6055 0.040 Uiso 1 1 calc R
C23 C -0.3742(5) -0.1452(5) 0.5689(5) 0.0421(10) Uani 1 1 d .
H23 H -0.4695 -0.1345 0.5885 0.051 Uiso 1 1 calc R
C24 C -0.3506(6) -0.2754(5) 0.5312(5) 0.0429(10) Uani 1 1 d .
H24 H -0.4289 -0.3534 0.5268 0.051 Uiso 1 1 calc R
C25 C -0.2141(6) -0.2945(5) 0.4995(5) 0.0411(10) Uani 1 1 d .
H25 H -0.1990 -0.3850 0.4732 0.049 Uiso 1 1 calc R
C26 C -0.0992(5) -0.1797(4) 0.5066(5) 0.0323(8) Uani 1 1 d .
H26 H -0.0065 -0.1919 0.4831 0.039 Uiso 1 1 calc R
C31 C 0.2941(5) 0.1602(4) 0.7234(4) 0.0268(7) Uani 1 1 d .
C32 C 0.4263(5) 0.2900(5) 0.7894(5) 0.0394(9) Uani 1 1 d .
H32 H 0.4115 0.3669 0.7690 0.047 Uiso 1 1 calc R
C33 C 0.5795(6) 0.3053(6) 0.8853(5) 0.0498(12) Uani 1 1 d .
H33 H 0.6705 0.3936 0.9314 0.060 Uiso 1 1 calc R
C34 C 0.6018(6) 0.1934(6) 0.9148(5) 0.0464(11) Uani 1 1 d .
H34 H 0.7073 0.2058 0.9818 0.056 Uiso 1 1 calc R
C35 C 0.4714(6) 0.0639(6) 0.8472(5) 0.0414(10) Uani 1 1 d .
H35 H 0.4880 -0.0135 0.8659 0.050 Uiso 1 1 calc R
C36 C 0.3156(5) 0.0466(5) 0.7519(4) 0.0323(8) Uani 1 1 d .
H36 H 0.2249 -0.0418 0.7066 0.039 Uiso 1 1 calc R
C1S C 0.2407(8) 0.2394(6) 0.0983(6) 0.0544(13) Uani 1 1 d .
H1S H 0.3071 0.3389 0.1505 0.065 Uiso 1 1 calc R
C2S C 0.3141(7) 0.1366(8) 0.1036(6) 0.0595(15) Uani 1 1 d .
H2S H 0.4305 0.1656 0.1603 0.071 Uiso 1 1 calc R
C3S C 0.2159(9) -0.0078(7) 0.0254(7) 0.0589(15) Uani 1 1 d .
H3S H 0.2651 -0.0783 0.0284 0.071 Uiso 1 1 calc R
C4S C 0.0475(9) -0.0497(6) -0.0565(6) 0.0626(16) Uani 1 1 d .
H4S H -0.0194 -0.1490 -0.1114 0.075 Uiso 1 1 calc R
C5S C -0.0240(7) 0.0534(8) -0.0589(6) 0.0590(15) Uani 1 1 d .
H5S H -0.1408 0.0245 -0.1140 0.071 Uiso 1 1 calc R
C6S C 0.0712(8) 0.1955(7) 0.0169(7) 0.0563(14) Uani 1 1 d .
H6S H 0.0206 0.2652 0.0138 0.068 Uiso 1 1 calc R

loop_
_atom_site_aniso_label
_atom_site_aniso_U_11
_atom_site_aniso_U_22
_atom_site_aniso_U_33
_atom_site_aniso_U_23
_atom_site_aniso_U_13
_atom_site_aniso_U_12
Bi 0.02269(6) 0.02573(6) 0.02296(6) 0.01247(5) 0.00832(4) 0.00956(4)
Sb 0.02153(11) 0.02020(11) 0.02217(11) 0.00968(9) 0.00762(9) 0.00731(9)
Cl1 0.0308(4) 0.0497(6) 0.0397(5) 0.0238(4) 0.0150(4) 0.0238(4)
Cl2 0.0301(4) 0.0259(4) 0.0311(4) 0.0101(3) 0.0087(4) 0.0122(3)
Cl3 0.0331(5) 0.0308(5) 0.0544(6) 0.0063(4) 0.0103(4) 0.0145(4)
Cl4 0.0461(6) 0.0541(7) 0.0532(7) 0.0224(6) 0.0118(5) -0.0094(5)
Cl5 0.0467(6) 0.0683(8) 0.0301(5) 0.0164(5) 0.0075(5) 0.0242(6)
Cl6 0.0267(4) 0.0277(4) 0.0428(5) 0.0188(4) 0.0047(4) 0.0066(3)
Cl7 0.0281(4) 0.0340(5) 0.0392(5) 0.0139(4) 0.0055(4) 0.0040(4)
Cl8 0.0495(6) 0.0323(5) 0.0450(6) 0.0100(5) 0.0031(5) 0.0152(5)
Cl9 0.0468(6) 0.0624(8) 0.0772(9) 0.0549(7) 0.0156(6) 0.0117(6)
Al1 0.0277(5) 0.0262(5) 0.0271(5) 0.0058(4) 0.0067(4) 0.0066(4)
Al2 0.0283(5) 0.0262(5) 0.0414(7) 0.0190(5) 0.0050(5) 0.0061(5)
C11 0.0321(18) 0.0247(16) 0.0305(18) 0.0140(14) 0.0150(15) 0.0121(14)
C12 0.042(2) 0.034(2) 0.0303(19) 0.0137(16) 0.0128(17) 0.0142(17)
C13 0.063(3) 0.030(2) 0.034(2) 0.0067(18) 0.020(2) 0.014(2)
C14 0.064(3) 0.037(2) 0.052(3) 0.019(2) 0.036(2) 0.029(2)
C15 0.042(2) 0.044(2) 0.051(3) 0.024(2) 0.025(2) 0.027(2)
C16 0.0348(19) 0.0309(19) 0.034(2) 0.0161(16) 0.0135(16) 0.0139(16)
C21 0.0239(16) 0.0270(17) 0.0231(16) 0.0116(14) 0.0062(13) 0.0056(14)
C22 0.0316(19) 0.0326(19) 0.0310(19) 0.0116(16) 0.0131(16) 0.0096(16)
C23 0.030(2) 0.046(2) 0.044(2) 0.018(2) 0.0166(18) 0.0044(18)
C24 0.032(2) 0.041(2) 0.048(3) 0.025(2) 0.0103(19) -0.0017(17)
C25 0.036(2) 0.0291(19) 0.050(3) 0.0198(18) 0.0092(19) 0.0053(17)
C26 0.0304(18) 0.0303(18) 0.036(2) 0.0170(16) 0.0113(16) 0.0099(15)
C31 0.0243(17) 0.0340(19) 0.0242(17) 0.0151(15) 0.0100(14) 0.0107(15)
C32 0.032(2) 0.037(2) 0.039(2) 0.0180(18) 0.0057(17) 0.0031(17)
C33 0.027(2) 0.062(3) 0.041(2) 0.019(2) 0.0045(18) 0.002(2)
C34 0.029(2) 0.073(3) 0.033(2) 0.022(2) 0.0077(17) 0.023(2)
C35 0.043(2) 0.058(3) 0.039(2) 0.030(2) 0.0173(19) 0.031(2)
C36 0.0339(19) 0.036(2) 0.0320(19) 0.0187(16) 0.0135(16) 0.0172(16)
C1S 0.068(3) 0.055(3) 0.046(3) 0.025(2) 0.035(3) 0.012(3)
C2S 0.043(3) 0.105(5) 0.049(3) 0.044(3) 0.027(2) 0.032(3)
C3S 0.089(4) 0.077(4) 0.062(3) 0.048(3) 0.055(3) 0.058(4)
C4S 0.096(5) 0.049(3) 0.037(3) 0.014(2) 0.037(3) 0.011(3)
C5S 0.046(3) 0.096(5) 0.039(3) 0.039(3) 0.014(2) 0.020(3)
C6S 0.070(4) 0.081(4) 0.061(3) 0.055(3) 0.041(3) 0.043(3)

loop_
_atom_type_symbol
_atom_type_description
_atom_type_scat_dispersion_real
_atom_type_scat_dispersion_imag
_atom_type_scat_source
C C 0.0033 0.0016 'International Tables Vol C Tables 4.2.6.8 and 6.1.1.4'
H H 0.0000 0.0000 'International Tables Vol C Tables 4.2.6.8 and 6.1.1.4'
Al Al 0.0645 0.0514 'International Tables Vol C Tables 4.2.6.8 and 6.1.1.4'
Cl Cl 0.1484 0.1585 'International Tables Vol C Tables 4.2.6.8 and 6.1.1.4'
Sb Sb -0.5866 1.5461 'International Tables Vol C Tables 4.2.6.8 and 6.1.1.4'
Bi Bi -4.1077 10.2566 'International Tables Vol C Tables 4.2.6.8 and 6.1.1.4'

loop_
_geom_angle_atom_site_label_1
_geom_angle_atom_site_label_2
_geom_angle_atom_site_label_3
_geom_angle
Cl1 Bi Cl2 83.85(3)
Cl1 Bi Cl6 84.57(3)
Cl2 Bi Cl6 164.66(3)
Cl1 Bi Sb 85.89(2)
Cl2 Bi Sb 86.86(2)
Cl6 Bi Sb 82.30(2)
C21 Sb C11 104.60(14)
C21 Sb C31 108.00(14)
C11 Sb C31 106.80(15)
C21 Sb Bi 114.38(10)
C11 Sb Bi 116.04(10)
C31 Sb Bi 106.57(10)
Al1 Cl2 Bi 102.09(5)
Al2 Cl6 Bi 102.82(5)
Cl4 Al1 Cl5 113.56(8)
Cl4 Al1 Cl3 113.72(8)
Cl5 Al1 Cl3 110.81(8)
Cl4 Al1 Cl2 109.89(8)
Cl5 Al1 Cl2 106.97(7)
Cl3 Al1 Cl2 100.93(6)
Cl9 Al2 Cl8 113.77(8)
Cl9 Al2 Cl7 110.17(8)
Cl8 Al2 Cl7 113.86(8)
Cl9 Al2 Cl6 110.47(8)
Cl8 Al2 Cl6 106.41(7)
Cl7 Al2 Cl6 101.33(6)
C12 C11 C16 120.9(4)
C12 C11 Sb 119.6(3)
C16 C11 Sb 119.4(3)
C13 C12 C11 119.5(4)
C12 C13 C14 120.1(4)
C15 C14 C13 120.6(4)
C14 C15 C16 120.2(4)
C15 C16 C11 118.7(4)
C22 C21 C26 120.3(4)
C22 C21 Sb 119.3(3)
C26 C21 Sb 120.3(3)
C23 C22 C21 119.5(4)
C24 C23 C22 120.3(4)
C23 C24 C25 120.9(4)
C24 C25 C26 119.4(4)
C21 C26 C25 119.6(4)
C32 C31 C36 120.7(4)
C32 C31 Sb 119.9(3)
C36 C31 Sb 119.4(3)
C33 C32 C31 119.0(4)
C34 C33 C32 120.7(5)
C35 C34 C33 120.3(4)
C34 C35 C36 120.1(4)
C35 C36 C31 119.3(4)
C6S C1S C2S 119.5(6)
C3S C2S C1S 119.4(5)
C4S C3S C2S 120.3(5)
C3S C4S C5S 119.7(6)
C6S C5S C4S 120.6(6)
C5S C6S C1S 120.5(5)

loop_
_geom_bond_atom_site_label_1
_geom_bond_atom_site_label_2
_geom_bond_distance
Bi Cl1 2.4525(9)
Bi Cl2 2.8072(9)
Bi Cl6 2.8229(9)
Bi Sb 2.9707(3)
Sb C21 2.106(4)
Sb C11 2.112(4)
Sb C31 2.113(4)
Cl2 Al1 2.2197(15)
Cl3 Al1 2.1363(15)
Cl4 Al1 2.0913(18)
Cl5 Al1 2.1035(17)
Cl6 Al2 2.2226(15)
Cl7 Al2 2.1333(15)
Cl8 Al2 2.1047(19)
Cl9 Al2 2.0945(18)
C11 C12 1.388(6)
C11 C16 1.394(5)
C12 C13 1.378(6)
C13 C14 1.381(8)
C14 C15 1.381(7)
C15 C16 1.391(6)
C21 C22 1.392(5)
C21 C26 1.393(5)
C22 C23 1.385(6)
C23 C24 1.374(7)
C24 C25 1.387(7)
C25 C26 1.393(6)
C31 C32 1.391(6)
C31 C36 1.394(5)
C32 C33 1.383(6)
C33 C34 1.382(8)
C34 C35 1.380(7)
C35 C36 1.390(6)
C1S C6S 1.379(8)
C1S C2S 1.396(9)
C2S C3S 1.382(10)
C3S C4S 1.374(10)
C4S C5S 1.382(10)
C5S C6S 1.358(9)

loop_
_geom_torsion_atom_site_label_1
_geom_torsion_atom_site_label_2
_geom_torsion_atom_site_label_3
_geom_torsion_atom_site_label_4
_geom_torsion
Cl1 Bi Sb C21 -100.78(12)
Cl2 Bi Sb C21 -16.73(11)
Cl6 Bi Sb C21 174.15(11)
Cl1 Bi Sb C11 137.24(12)
Cl2 Bi Sb C11 -138.71(12)
Cl6 Bi Sb C11 52.17(12)
Cl1 Bi Sb C31 18.48(11)
Cl2 Bi Sb C31 102.53(11)
Cl6 Bi Sb C31 -66.58(11)
Cl1 Bi Cl2 Al1 174.24(5)
Cl6 Bi Cl2 Al1 133.05(10)
Sb Bi Cl2 Al1 88.04(5)
Cl1 Bi Cl6 Al2 179.70(6)
Cl2 Bi Cl6 Al2 -139.17(10)
Sb Bi Cl6 Al2 -93.72(5)
Bi Cl2 Al1 Cl4 -138.54(6)
Bi Cl2 Al1 Cl5 97.76(7)
Bi Cl2 Al1 Cl3 -18.17(7)
Bi Cl6 Al2 Cl9 -108.98(7)
Bi Cl6 Al2 Cl8 127.07(6)
Bi Cl6 Al2 Cl7 7.78(7)
C21 Sb C11 C12 110.9(3)
C31 Sb C11 C12 -3.5(3)
Bi Sb C11 C12 -122.1(3)
C21 Sb C11 C16 -65.1(3)
C31 Sb C11 C16 -179.4(3)
Bi Sb C11 C16 61.9(3)
C16 C11 C12 C13 -0.2(6)
Sb C11 C12 C13 -176.1(3)
C11 C12 C13 C14 -0.1(7)
C12 C13 C14 C15 0.3(8)
C13 C14 C15 C16 -0.1(7)
C14 C15 C16 C11 -0.2(7)
C12 C11 C16 C15 0.4(6)
Sb C11 C16 C15 176.3(3)
C11 Sb C21 C22 9.3(3)
C31 Sb C21 C22 122.8(3)
Bi Sb C21 C22 -118.7(3)
C11 Sb C21 C26 -168.3(3)
C31 Sb C21 C26 -54.8(3)
Bi Sb C21 C26 63.6(3)
C26 C21 C22 C23 0.9(6)
Sb C21 C22 C23 -176.7(3)
C21 C22 C23 C24 0.6(7)
C22 C23 C24 C25 -1.2(7)
C23 C24 C25 C26 0.2(7)
C22 C21 C26 C25 -1.9(6)
Sb C21 C26 C25 175.7(3)
C24 C25 C26 C21 1.3(7)
C21 Sb C31 C32 -163.4(3)
C11 Sb C31 C32 -51.4(4)
Bi Sb C31 C32 73.3(3)
C21 Sb C31 C36 18.2(3)
C11 Sb C31 C36 130.3(3)
Bi Sb C31 C36 -105.1(3)
C36 C31 C32 C33 -0.7(7)
Sb C31 C32 C33 -179.1(4)
C31 C32 C33 C34 0.3(8)
C32 C33 C34 C35 0.8(8)
C33 C34 C35 C36 -1.6(7)
C34 C35 C36 C31 1.2(6)
C32 C31 C36 C35 -0.1(6)
Sb C31 C36 C35 178.3(3)
C6S C1S C2S C3S 0.8(7)
C1S C2S C3S C4S -0.1(7)
C2S C3S C4S C5S -1.0(8)
C3S C4S C5S C6S 1.2(8)
C4S C5S C6S C1S -0.5(8)
C2S C1S C6S C5S -0.6(8)
